data_2102755
loop_
_publ_author_name
'Redhammer, G\"unther J.'

_publ_section_title
;
 Temperature-dependent crystal structure refinement and ^57^Fe
 M\"ossbauer spectroscopy of Cu~2~Fe~2~Ge~4~O~13~
;
_journal_coeditor_code WS5044
_journal_issue 1
_journal_name_full 'Acta Crystallographica Section B'
_journal_page_first 4
_journal_page_last 16
_journal_paper_doi 10.1107/S0108768106051652
_journal_volume 63
_journal_year 2007
_chemical_formula_moiety 'Cu2 Fe2 Ge4 O13'
_chemical_formula_sum 'Cu2 Fe2 Ge4 O13'
_chemical_formula_weight 737.14
_space_group_crystal_system monoclinic
_space_group_IT_number 11
_space_group_name_Hall '-P 2yb'
_symmetry_space_group_name_Hall '-P 2yb'
_symmetry_space_group_name_H-M 'P 1 21/m 1'
_audit_creation_method 'WinGX routine CIF_UPDATE'
_cell_angle_alpha 90
_cell_angle_beta 96.326(11)
_cell_angle_gamma 90
_cell_formula_units_Z 2
_cell_length_a 12.1165(8)
_cell_length_b 8.5535(7)
_cell_length_c 4.8974(5)
_cell_measurement_temperature 903(2)
_cell_volume 504.47(7)
_computing_cell_refinement 'STOE X-Area (Stoe & Cie, 2002)'
_computing_data_collection 'STOE X-Area (Stoe & Cie, 2002)'
_computing_data_reduction 'Stoe X-Area (Stoe & Cie, 2002)'
_computing_molecular_graphics 'Diamond 3.0 Bradenburg & Berndt 1999)'
_computing_publication_material 'Wingx 1.70.00 (Farrugia, 1999)'
_computing_structure_refinement 'SHELXL-97 (Sheldrick, 1997)'
_computing_structure_solution 'SHELXS-97 (Sheldrick, 1997)'
_diffrn_measured_fraction_theta_full 0.9
_diffrn_measured_fraction_theta_max 0.9
_diffrn_measurement_device one-circle-diffractometer
_diffrn_measurement_device_type 'STOE IPDS-I'
_diffrn_measurement_method 'rotation method, \f'
_diffrn_radiation_type MoK\a
_diffrn_radiation_wavelength 0.71073
_diffrn_reflns_av_R_equivalents 0.1274
_diffrn_reflns_limit_h_max 15
_diffrn_reflns_limit_h_min -15
_diffrn_reflns_limit_k_max 11
_diffrn_reflns_limit_k_min -11
_diffrn_reflns_limit_l_max 5
_diffrn_reflns_limit_l_min -5
_diffrn_reflns_number 4491
_diffrn_reflns_theta_full 27.87
_diffrn_reflns_theta_max 27.87
_diffrn_reflns_theta_min 2.92
_diffrn_standards_decay_% 0
_diffrn_standards_interval_count 0
_diffrn_standards_interval_time 0
_diffrn_standards_number 0
_exptl_absorpt_coefficient_mu 18.745
_exptl_absorpt_correction_T_max 0.25
_exptl_absorpt_correction_T_min 0.12
_exptl_absorpt_correction_type numerical
_exptl_absorpt_process_details 'via equivalents using Stoe X-SHAPE and X-RED (Stoe & Cie 1996)'
_exptl_crystal_colour 'pale green'
_exptl_crystal_density_diffrn 4.853
_exptl_crystal_density_method 'not measured'
_exptl_crystal_description prismatic
_exptl_crystal_F_000 684
_exptl_crystal_size_max 0.12
_exptl_crystal_size_mid 0.11
_exptl_crystal_size_min 0.08
_refine_diff_density_max 1.74
_refine_diff_density_min -1.925
_refine_ls_extinction_coef 0.055(3)
_refine_ls_extinction_expression Fc^*^=kFc[1+0.001xFc^2^\l^3^/sin(2\q)]^-1/4^
_refine_ls_extinction_method SHELXL
_refine_ls_goodness_of_fit_ref 0.965
_refine_ls_hydrogen_treatment noref
_refine_ls_matrix_type full
_refine_ls_number_parameters 110
_refine_ls_number_reflns 1155
_refine_ls_number_restraints 4
_refine_ls_restrained_S_all 0.959
_refine_ls_R_factor_gt 0.0582
_refine_ls_shift/su_max 0
_refine_ls_structure_factor_coef Fsqd
_refine_ls_weighting_details 'calc w=1/[\s^2^(Fo^2^)+(0.0648P)^2^+0.0000P] where P=(Fo^2^+2Fc^2^)/3'
_refine_ls_weighting_scheme calc
_refine_ls_wR_factor_ref 0.1359
_reflns_number_gt 699
_reflns_number_total 1155
_reflns_threshold_expression >2sigma(I)
_cod_data_source_file ws5044.cif
_cod_data_source_block cf9_750
_cod_original_sg_symbol_H-M 'P 21/m'
_cod_database_code 2102755

loop_
_symmetry_equiv_pos_as_xyz
'x, y, z'
'-x, y+1/2, -z'
'-x, -y, -z'
'x, -y-1/2, z'

loop_
_atom_site_type_symbol
_atom_site_label
_atom_site_fract_x
_atom_site_fract_y
_atom_site_fract_z
_atom_site_U_iso_or_equiv
_atom_site_adp_type
_atom_site_calc_flag
_atom_site_refinement_flags
_atom_site_occupancy
Ge Ge1 0.24039(14) 0.25 0.4914(5) 0.0115(6) Uani d S 1
Ge Ge2 0.74722(14) 0.25 0.3337(5) 0.0113(5) Uani d SD 1
Ge Ge3 -0.00519(14) 0.25 0.4015(5) 0.0139(6) Uani d SD 1
Ge Ge4 0.51322(15) 0.25 0.6066(4) 0.0092(5) Uani d SD 1
Fe Fe1 0.37523(13) 0.06107(18) 1.0491(4) 0.0118(5) Uani d D 1
Cu Cu1 0.12515(12) -0.0033(3) 1.0449(5) 0.0251(6) Uani d D 1
O O1 0.3311(9) 0.25 0.795(3) 0.013(3) Uani d S 1
O O2 0.6518(3) 0.25 0.5591(13) 0.033(4) Uani d SD 1
O O3 0.1130(7) 0.25 0.639(2) 0.020(3) Uani d SD 1
O O4 0.2475(2) 0.0828(11) 0.2873(9) 0.017(2) Uani d . 1
O O5 0.87212(17) 0.25 0.5609(7) 0.019(3) Uani d SD 1
O O6 0.5056(3) 0.0768(7) 0.7934(19) 0.017(2) Uani d D 1
O O7 0.7430(8) 0.0806(11) 0.134(3) 0.020(2) Uani d . 1
O O8 0.4365(9) 0.25 0.2842(13) 0.014(3) Uani d SD 1
O O9 -0.00317(15) 0.0842(7) 0.1958(13) 0.032(3) Uani d D 1

loop_
_atom_site_aniso_label
_atom_site_aniso_U_11
_atom_site_aniso_U_22
_atom_site_aniso_U_33
_atom_site_aniso_U_12
_atom_site_aniso_U_13
_atom_site_aniso_U_23
Ge1 0.0047(8) 0.0162(11) 0.0126(15) 0.000 -0.0034(7) 0.000
Ge2 0.0022(8) 0.0132(10) 0.0183(15) 0.000 -0.0007(7) 0.000
Ge3 0.0016(8) 0.0221(11) 0.0173(15) 0.000 -0.0015(8) 0.000
Ge4 0.0072(8) 0.0111(9) 0.0088(14) 0.000 -0.0016(7) 0.000
Fe1 0.0048(8) 0.0152(9) 0.0149(13) 0.0024(7) -0.0005(6) 0.0009(9)
Cu1 0.0049(7) 0.0369(10) 0.0331(14) -0.0045(7) 0.0006(6) -0.0183(10)
O1 0.005(5) 0.018(7) 0.015(9) 0.000 -0.001(5) 0.000
O2 0.024(8) 0.053(11) 0.026(13) 0.000 0.017(7) 0.000
O3 0.014(6) 0.041(9) 0.007(10) 0.000 -0.001(5) 0.000
O4 0.003(4) 0.026(6) 0.023(7) -0.005(3) 0.003(4) -0.012(5)
O5 0.012(6) 0.036(8) 0.009(9) 0.000 -0.001(5) 0.000
O6 0.011(4) 0.011(5) 0.031(8) 0.002(4) 0.003(4) 0.011(5)
O7 0.011(4) 0.014(5) 0.036(8) -0.005(4) 0.002(4) -0.010(5)
O8 0.013(6) 0.015(6) 0.012(9) 0.000 -0.006(5) 0.000
O9 0.012(5) 0.045(7) 0.039(10) 0.004(5) -0.001(5) -0.020(7)

loop_
_atom_type_symbol
_atom_type_description
_atom_type_scat_dispersion_real
_atom_type_scat_dispersion_imag
_atom_type_scat_source
Cu Cu 0.3201 1.2651 'International Tables Vol C Tables 4.2.6.8 and 6.1.1.4'
Fe Fe 0.3463 0.8444 'International Tables Vol C Tables 4.2.6.8 and 6.1.1.4'
Ge Ge 0.1547 1.8001 'International Tables Vol C Tables 4.2.6.8 and 6.1.1.4'
O O 0.0106 0.006 'International Tables Vol C Tables 4.2.6.8 and 6.1.1.4'

loop_
_geom_angle_atom_site_label_1
_geom_angle_atom_site_label_2
_geom_angle_atom_site_label_3
_geom_angle_site_symmetry_1
_geom_angle_site_symmetry_3
_geom_angle
O1 Ge1 O4 . . 114.8(3)
O1 Ge1 O4 . 4_565 114.8(3)
O4 Ge1 O4 . 4_565 109.4(6)
O1 Ge1 O3 . . 98.4(5)
O4 Ge1 O3 . . 109.39(16)
O4 Ge1 O3 4_565 . 109.39(15)
O2 Ge2 O7 . . 112.8(4)
O2 Ge2 O7 . 4_565 112.8(4)
O7 Ge2 O7 . 4_565 112.1(8)
O2 Ge2 O5 . . 100.9(2)
O7 Ge2 O5 . . 108.8(3)
O7 Ge2 O5 4_565 . 108.8(3)
O9 Ge3 O9 . 4_565 109.0(6)
O9 Ge3 O3 . . 108.9(3)
O9 Ge3 O3 4_565 . 108.9(3)
O9 Ge3 O5 . 1_455 108.92(18)
O9 Ge3 O5 4_565 1_455 108.92(18)
O3 Ge3 O5 . 1_455 112.1(5)
O2 Ge4 O8 . . 108.0(5)
O2 Ge4 O6 . 4_565 100.35(16)
O8 Ge4 O6 . 4_565 114.9(3)
O2 Ge4 O6 . . 100.35(16)
O8 Ge4 O6 . . 114.9(4)
O6 Ge4 O6 4_565 . 115.8(7)
O6 Fe1 O7 3_657 3_656 105.7(4)
O6 Fe1 O4 3_657 1_556 113.7(3)
O7 Fe1 O4 3_656 1_556 76.2(3)
O6 Fe1 O1 3_657 . 146.8(4)
O7 Fe1 O1 3_656 . 94.5(4)
O4 Fe1 O1 1_556 . 96.3(5)
O6 Fe1 O8 3_657 1_556 92.7(3)
O7 Fe1 O8 3_656 1_556 155.7(5)
O4 Fe1 O8 1_556 1_556 81.9(4)
O1 Fe1 O8 . 1_556 77.2(3)
O6 Fe1 O6 3_657 . 72.9(2)
O7 Fe1 O6 3_656 . 108.4(4)
O4 Fe1 O6 1_556 . 171.1(3)
O1 Fe1 O6 . . 75.9(4)
O8 Fe1 O6 1_556 . 91.9(5)
O9 Cu1 O4 3_556 1_556 178.8(4)
O9 Cu1 O9 3_556 1_556 77.17(15)
O4 Cu1 O9 1_556 1_556 102.12(17)
O9 Cu1 O7 3_556 3_656 102.1(3)
O4 Cu1 O7 1_556 3_656 78.5(3)
O9 Cu1 O7 1_556 3_656 175.5(5)

loop_
_geom_bond_atom_site_label_1
_geom_bond_atom_site_label_2
_geom_bond_site_symmetry_2
_geom_bond_distance
Ge1 O1 . 1.750(14)
Ge1 O4 . 1.752(6)
Ge1 O4 4_565 1.752(6)
Ge1 O3 . 1.776(14)
Ge2 O2 . 1.684(8)
Ge2 O7 . 1.747(10)
Ge2 O7 4_565 1.747(10)
Ge2 O5 . 1.777(3)
Ge3 O9 . 1.741(9)
Ge3 O9 4_565 1.741(9)
Ge3 O3 . 1.743(9)
Ge3 O5 1_455 1.754(3)
Ge4 O2 . 1.720(8)
Ge4 O8 . 1.742(8)
Ge4 O6 4_565 1.749(8)
Ge4 O6 . 1.749(8)
Fe1 O6 3_657 1.956(6)
Fe1 O7 3_656 2.010(9)
Fe1 O4 1_556 2.047(6)
Fe1 O1 . 2.073(9)
Fe1 O8 1_556 2.074(6)
Fe1 O6 . 2.125(6)
Cu1 O9 3_556 1.915(4)
Cu1 O4 1_556 1.940(9)
Cu1 O9 1_556 1.944(9)
Cu1 O7 3_656 2.015(10)
